data_2022092
loop_
_publ_author_name
'Nwachukwu, Chideraa I.'
'Patton, Leanna J.'
'Bowling, Nathan P.'
'Bosch, Eric'

_publ_section_title
;
 Ditopic halogen bonding with bipyrimidines and activated pyrimidines
;
_journal_coeditor_code FN3332
_journal_issue 5
_journal_name_full 'Acta Crystallographica Section C'
_journal_page_first
;
;
_journal_paper_doi 10.1107/S2053229620005082
_journal_volume 76
_journal_year 2020
_chemical_formula_iupac 'C8 H6 N4, C6 F4 I2'
_chemical_formula_moiety 'C8 H6 N4, C6 F4 I2'
_chemical_formula_sum 'C14 H6 F4 I2 N4'
_chemical_formula_weight 560.03
_chemical_name_systematic '5,5'-Bipyrimidine--1,2,3,5-tetrafluoro-4,6-diiodobenzene (1/1)'
_space_group_crystal_system monoclinic
_space_group_IT_number 14
_space_group_name_Hall '-P 2ybc'
_space_group_name_H-M_alt 'P 1 21/c 1'
_atom_sites_solution_hydrogens geom
_audit_creation_method SHELXL2018
_cell_angle_alpha 90
_cell_angle_beta 100.0690(10)
_cell_angle_gamma 90
_cell_formula_units_Z 4
_cell_length_a 10.4617(10)
_cell_length_b 6.4681(6)
_cell_length_c 23.966(2)
_cell_measurement_reflns_used 6501
_cell_measurement_temperature 100(2)
_cell_measurement_theta_max 27.12
_cell_measurement_theta_min 2.84
_cell_volume 1596.7(3)
_computing_cell_refinement
;
SMART (Bruker, 2016)
;
_computing_data_collection
;
SMART (Bruker, 2016)
;
_computing_data_reduction
;
SAINT (Bruker, 2016)
;
_computing_molecular_graphics
;
X-SEED (Barbour, 2001)
;
_computing_publication_material
;
X-SEED (Barbour, 2001)
;
_computing_structure_refinement
;
SHELXL2018 (Sheldrick, 2015b)
;
_computing_structure_solution
;
SHELXT2018 (Sheldrick, 2015a)
;
_diffrn_ambient_temperature 100(2)
_diffrn_detector_area_resol_mean 8.3660
_diffrn_measured_fraction_theta_full 1.000
_diffrn_measured_fraction_theta_max 0.997
_diffrn_measurement_device_type 'Bruker APEXII CCD'
_diffrn_measurement_method 'phi and omega scans'
_diffrn_radiation_monochromator graphite
_diffrn_radiation_source 'fine-focus sealed tube'
_diffrn_radiation_type MoK\a
_diffrn_radiation_wavelength 0.71073
_diffrn_reflns_av_R_equivalents 0.0387
_diffrn_reflns_av_unetI/netI 0.0272
_diffrn_reflns_limit_h_max 13
_diffrn_reflns_limit_h_min -13
_diffrn_reflns_limit_k_max 8
_diffrn_reflns_limit_k_min -8
_diffrn_reflns_limit_l_max 30
_diffrn_reflns_limit_l_min -30
_diffrn_reflns_number 18558
_diffrn_reflns_theta_full 25.242
_diffrn_reflns_theta_max 27.195
_diffrn_reflns_theta_min 1.726
_exptl_absorpt_coefficient_mu 3.985
_exptl_absorpt_correction_T_max 0.699
_exptl_absorpt_correction_T_min 0.345
_exptl_absorpt_correction_type multi-scan
_exptl_absorpt_process_details
;
(SADABS; Bruker, 2016)
;
_exptl_crystal_colour colourless
_exptl_crystal_density_diffrn 2.330
_exptl_crystal_description cut
_exptl_crystal_F_000 1040
_exptl_crystal_size_max 0.444
_exptl_crystal_size_mid 0.231
_exptl_crystal_size_min 0.09
_refine_diff_density_max 0.939
_refine_diff_density_min -0.998
_refine_ls_extinction_method none
_refine_ls_goodness_of_fit_ref 1.180
_refine_ls_hydrogen_treatment constr
_refine_ls_matrix_type full
_refine_ls_number_parameters 217
_refine_ls_number_reflns 3557
_refine_ls_number_restraints 0
_refine_ls_restrained_S_all 1.180
_refine_ls_R_factor_all 0.0335
_refine_ls_R_factor_gt 0.0293
_refine_ls_shift/su_max 0.002
_refine_ls_shift/su_mean 0.000
_refine_ls_structure_factor_coef Fsqd
_refine_ls_weighting_details 'w=1/[\s^2^(Fo^2^)+(0.0041P)^2^+4.7300P] where P=(Fo^2^+2Fc^2^)/3'
_refine_ls_weighting_scheme calc
_refine_ls_wR_factor_gt 0.0502
_refine_ls_wR_factor_ref 0.0512
_reflns_number_gt 3283
_reflns_number_total 3557
_reflns_threshold_expression 'I > 2\s(I)'
_cod_data_source_file fn3332sup1.cif
_cod_data_source_block 2_eb843_a
_cod_original_sg_symbol_H-M 'P 21/c'
_cod_database_code 2022092
_shelx_space_group_comment
;
The symmetry employed for this shelxl refinement is uniquely defined
by the following loop, which should always be used as a source of
symmetry information in preference to the above space-group names.
They are only intended as comments.
;

loop_
_space_group_symop_operation_xyz
'x, y, z'
'-x, y+1/2, -z+1/2'
'-x, -y, -z'
'x, -y-1/2, z-1/2'

loop_
_atom_site_type_symbol
_atom_site_label
_atom_site_fract_x
_atom_site_fract_y
_atom_site_fract_z
_atom_site_U_iso_or_equiv
_atom_site_adp_type
_atom_site_calc_flag
_atom_site_occupancy
_atom_site_disorder_assembly
_atom_site_disorder_group
I I1 0.37336(2) 0.38726(4) 0.71890(2) 0.01442(6) Uani d 1 . .
F F1 0.5983(2) 0.2430(3) 0.65150(9) 0.0174(5) Uani d 1 . .
N N1 0.2137(3) 0.2038(5) 0.79103(13) 0.0166(7) Uani d 1 . .
C C1 0.1543(4) 0.3107(6) 0.82688(15) 0.0161(8) Uani d 1 . .
H H1 0.187715 0.442645 0.839314 0.019 Uiso calc 1 . .
I I2 0.73110(2) 0.35214(4) 0.54356(2) 0.01583(7) Uani d 1 . .
F F2 0.6115(2) 0.8049(3) 0.52729(9) 0.0216(5) Uani d 1 . .
N N2 0.0607(3) -0.0699(5) 0.79163(13) 0.0193(7) Uani d 1 . .
C C2 0.1635(4) 0.0179(6) 0.77553(16) 0.0179(8) Uani d 1 . .
H H2 0.205655 -0.059575 0.750368 0.022 Uiso calc 1 . .
F F3 0.4345(2) 1.0065(3) 0.57584(9) 0.0204(5) Uani d 1 . .
N N3 -0.1352(3) 0.3714(5) 0.96376(13) 0.0179(7) Uani d 1 . .
C C3 0.0023(4) 0.0433(6) 0.82699(16) 0.0169(8) Uani d 1 . .
H H3 -0.072545 -0.011548 0.839122 0.020 Uiso calc 1 . .
F F4 0.3330(2) 0.8283(3) 0.65982(9) 0.0197(5) Uani d 1 . .
N N4 -0.0976(3) 0.6816(5) 0.91511(14) 0.0194(7) Uani d 1 . .
C C4 0.0467(4) 0.2373(6) 0.84653(15) 0.0142(7) Uani d 1 . .
C C5 -0.0210(4) 0.3555(6) 0.88593(15) 0.0149(7) Uani d 1 . .
C C6 -0.0729(4) 0.2630(6) 0.92913(15) 0.0160(8) Uani d 1 . .
H H6 -0.064019 0.117798 0.934357 0.019 Uiso calc 1 . .
C C7 -0.1446(4) 0.5748(6) 0.95445(17) 0.0188(8) Uani d 1 . .
H H7 -0.189814 0.651775 0.978591 0.023 Uiso calc 1 . .
C C8 -0.0361(4) 0.5689(6) 0.88104(16) 0.0169(8) Uani d 1 . .
H H8 -0.001193 0.638065 0.852116 0.020 Uiso calc 1 . .
C C9 0.4617(3) 0.5277(5) 0.65676(14) 0.0123(7) Uani d 1 . .
C C10 0.5548(4) 0.4301(5) 0.63152(15) 0.0138(7) Uani d 1 . .
C C11 0.6071(3) 0.5156(6) 0.58747(15) 0.0131(7) Uani d 1 . .
C C12 0.5653(4) 0.7124(6) 0.57009(14) 0.0137(7) Uani d 1 . .
C C13 0.4751(4) 0.8188(5) 0.59472(15) 0.0138(7) Uani d 1 . .
C C14 0.4237(4) 0.7253(6) 0.63740(15) 0.0137(7) Uani d 1 . .

loop_
_atom_site_aniso_label
_atom_site_aniso_U_11
_atom_site_aniso_U_22
_atom_site_aniso_U_33
_atom_site_aniso_U_12
_atom_site_aniso_U_13
_atom_site_aniso_U_23
I1 0.01711(13) 0.01538(11) 0.01217(11) -0.00043(9) 0.00645(9) 0.00128(9)
F1 0.0226(12) 0.0133(10) 0.0180(11) 0.0042(9) 0.0086(9) 0.0033(8)
N1 0.0183(17) 0.0186(16) 0.0136(16) 0.0012(13) 0.0049(13) 0.0032(13)
C1 0.018(2) 0.0159(18) 0.0144(18) -0.0007(15) 0.0027(15) 0.0036(14)
I2 0.01594(13) 0.01947(12) 0.01335(12) 0.00000(10) 0.00608(9) -0.00225(9)
F2 0.0245(13) 0.0252(12) 0.0176(11) -0.0005(10) 0.0108(10) 0.0092(9)
N2 0.0245(19) 0.0178(16) 0.0171(16) -0.0008(14) 0.0079(14) -0.0019(13)
C2 0.020(2) 0.0200(19) 0.0137(18) 0.0027(16) 0.0029(16) 0.0023(15)
F3 0.0257(13) 0.0146(11) 0.0200(12) 0.0031(9) 0.0018(10) 0.0065(9)
N3 0.0175(17) 0.0220(17) 0.0159(16) -0.0015(14) 0.0080(13) 0.0027(13)
C3 0.017(2) 0.0164(18) 0.0182(19) -0.0008(15) 0.0048(16) 0.0028(15)
F4 0.0222(12) 0.0200(11) 0.0184(11) 0.0064(9) 0.0080(9) 0.0011(9)
N4 0.0208(18) 0.0177(16) 0.0213(17) -0.0019(13) 0.0080(14) -0.0009(13)
C4 0.0156(19) 0.0165(18) 0.0110(17) 0.0013(15) 0.0035(15) 0.0020(14)
C5 0.0136(18) 0.0161(18) 0.0151(17) -0.0001(15) 0.0024(14) 0.0005(15)
C6 0.018(2) 0.0158(18) 0.0148(18) -0.0011(15) 0.0050(16) 0.0033(14)
C7 0.017(2) 0.0193(19) 0.021(2) -0.0026(15) 0.0070(16) -0.0028(15)
C8 0.019(2) 0.0171(18) 0.0159(19) -0.0024(15) 0.0080(16) 0.0015(14)
C9 0.0128(18) 0.0156(17) 0.0091(17) -0.0005(14) 0.0032(14) 0.0002(13)
C10 0.0167(19) 0.0117(17) 0.0127(17) -0.0007(14) 0.0021(14) -0.0002(14)
C11 0.0109(18) 0.0197(18) 0.0090(17) -0.0014(14) 0.0031(14) -0.0014(14)
C12 0.0150(19) 0.0193(18) 0.0065(16) -0.0044(15) 0.0009(14) 0.0030(13)
C13 0.0158(19) 0.0130(17) 0.0115(17) -0.0004(14) -0.0008(15) 0.0005(13)
C14 0.0141(19) 0.0163(18) 0.0109(17) 0.0013(14) 0.0026(14) -0.0035(14)

loop_
_atom_type_symbol
_atom_type_description
_atom_type_scat_dispersion_real
_atom_type_scat_dispersion_imag
_atom_type_scat_source
C C 0.0033 0.0016 'International Tables Vol C Tables 4.2.6.8 and 6.1.1.4'
H H 0.0000 0.0000 'International Tables Vol C Tables 4.2.6.8 and 6.1.1.4'
N N 0.0061 0.0033 'International Tables Vol C Tables 4.2.6.8 and 6.1.1.4'
F F 0.0171 0.0103 'International Tables Vol C Tables 4.2.6.8 and 6.1.1.4'
I I -0.4742 1.8119 'International Tables Vol C Tables 4.2.6.8 and 6.1.1.4'

loop_
_geom_angle_atom_site_label_1
_geom_angle_atom_site_label_2
_geom_angle_atom_site_label_3
_geom_angle_site_symmetry_1
_geom_angle_site_symmetry_3
_geom_angle
_geom_angle_publ_flag
C1 N1 C2 . . 116.0(3) ?
N1 C1 C4 . . 122.7(4) ?
N1 C1 H1 . . 118.7 ?
C4 C1 H1 . . 118.7 ?
C2 N2 C3 . . 115.4(3) ?
N2 C2 N1 . . 126.9(4) ?
N2 C2 H2 . . 116.5 ?
N1 C2 H2 . . 116.5 ?
C7 N3 C6 . . 116.2(3) ?
N2 C3 C4 . . 122.8(4) ?
N2 C3 H3 . . 118.6 ?
C4 C3 H3 . . 118.6 ?
C7 N4 C8 . . 115.2(3) ?
C1 C4 C3 . . 116.1(3) ?
C1 C4 C5 . . 123.2(3) ?
C3 C4 C5 . . 120.7(3) ?
C6 C5 C8 . . 115.9(3) ?
C6 C5 C4 . . 123.0(3) ?
C8 C5 C4 . . 121.1(3) ?
N3 C6 C5 . . 122.3(3) ?
N3 C6 H6 . . 118.9 ?
C5 C6 H6 . . 118.9 ?
N4 C7 N3 . . 127.2(4) ?
N4 C7 H7 . . 116.4 ?
N3 C7 H7 . . 116.4 ?
N4 C8 C5 . . 123.2(3) ?
N4 C8 H8 . . 118.4 ?
C5 C8 H8 . . 118.4 ?
C10 C9 C14 . . 117.0(3) ?
C10 C9 I1 . . 123.0(3) ?
C14 C9 I1 . . 120.0(3) ?
F1 C10 C9 . . 118.2(3) ?
F1 C10 C11 . . 118.3(3) ?
C9 C10 C11 . . 123.5(3) ?
C10 C11 C12 . . 116.7(3) ?
C10 C11 I2 . . 122.9(3) ?
C12 C11 I2 . . 120.2(3) ?
F2 C12 C13 . . 117.8(3) ?
F2 C12 C11 . . 120.0(3) ?
C13 C12 C11 . . 122.2(3) ?
F3 C13 C14 . . 120.5(3) ?
F3 C13 C12 . . 120.5(3) ?
C14 C13 C12 . . 118.9(3) ?
F4 C14 C13 . . 118.3(3) ?
F4 C14 C9 . . 120.1(3) ?
C13 C14 C9 . . 121.7(3) ?

loop_
_geom_bond_atom_site_label_1
_geom_bond_atom_site_label_2
_geom_bond_site_symmetry_2
_geom_bond_distance
_geom_bond_publ_flag
I1 C9 . 2.092(3) ?
F1 C10 . 1.351(4) ?
N1 C1 . 1.337(5) ?
N1 C2 . 1.338(5) ?
C1 C4 . 1.379(5) ?
C1 H1 . 0.9500 ?
I2 C11 . 2.094(4) ?
F2 C12 . 1.348(4) ?
N2 C2 . 1.332(5) ?
N2 C3 . 1.345(5) ?
C2 H2 . 0.9500 ?
F3 C13 . 1.339(4) ?
N3 C7 . 1.335(5) ?
N3 C6 . 1.339(5) ?
C3 C4 . 1.390(5) ?
C3 H3 . 0.9500 ?
F4 C14 . 1.346(4) ?
N4 C7 . 1.331(5) ?
N4 C8 . 1.340(5) ?
C4 C5 . 1.487(5) ?
C5 C6 . 1.386(5) ?
C5 C8 . 1.392(5) ?
C6 H6 . 0.9500 ?
C7 H7 . 0.9500 ?
C8 H8 . 0.9500 ?
C9 C10 . 1.386(5) ?
C9 C14 . 1.394(5) ?
C10 C11 . 1.386(5) ?
C11 C12 . 1.386(5) ?
C12 C13 . 1.381(5) ?
C13 C14 . 1.376(5) ?

loop_
_geom_hbond_atom_site_label_D
_geom_hbond_atom_site_label_H
_geom_hbond_atom_site_label_A
_geom_hbond_site_symmetry_A
_geom_hbond_distance_DH
_geom_hbond_distance_HA
_geom_hbond_distance_DA
_geom_hbond_angle_DHA
_geom_hbond_publ_flag
C3 H3 I1 2_546 0.95 3.28 4.020(4) 136.6 yes
C7 H7 F2 4_476 0.95 2.57 3.424(4) 149.5 yes
C8 H8 N2 1_565 0.95 2.53 3.440(5) 159.7 yes

_cod_database_fobs_code 2022092
